data_7706234
loop_
_publ_author_name
'Pilichos, E.'
'Font-Bardia, M'
'Escuer, A.'
'Mayans, J.'

_publ_section_title
;
 Structural and magnetic studies of mononuclear lanthanide complexes
 derived from N-rich chiral Schiff bases.
;
_journal_issue 5
_journal_name_full 'Dalton transactions (Cambridge, England : 2003)'
_journal_page_first 1746
_journal_page_last 1753
_journal_paper_doi 10.1039/d0dt04224b
_journal_volume 50
_journal_year 2021
_chemical_formula_moiety 'C18 H20 Dy N7 O9, C H4 O'
_chemical_formula_sum 'C19 H24 Dy N7 O20'
_chemical_formula_weight 672.95
_space_group_crystal_system triclinic
_space_group_IT_number 2
_space_group_name_Hall '-P 1'
_space_group_name_H-M_alt 'P -1'
_atom_sites_solution_hydrogens geom
_audit_creation_method SHELXL-2018/3
_audit_update_record
;
2020-11-08 deposited with the CCDC.	2020-12-29 downloaded from the CCDC.
;
_cell_angle_alpha 108.073(3)
_cell_angle_beta 90.811(3)
_cell_angle_gamma 92.020(4)
_cell_formula_units_Z 2
_cell_length_a 9.5045(8)
_cell_length_b 11.4086(12)
_cell_length_c 11.6637(11)
_cell_measurement_reflns_used 9931
_cell_measurement_temperature 100(2)
_cell_measurement_theta_max 30.36
_cell_measurement_theta_min 2.79
_cell_volume 1201.2(2)
_computing_cell_refinement 'Bruker SAINT'
_computing_data_collection 'Bruker APEX3'
_computing_data_reduction 'Bruker SAINT'
_computing_molecular_graphics 'Bruker SHELXTL'
_computing_publication_material 'Bruker SHELXTL'
_computing_structure_refinement 'SHELXL-2018/3 (Sheldrick, 2018)'
_computing_structure_solution 'SHELXT 2014/5 (Sheldrick, 2014)'
_diffrn_ambient_temperature 100(2)
_diffrn_measured_fraction_theta_full 0.999
_diffrn_measured_fraction_theta_max 0.998
_diffrn_measurement_device_type 'D8 Venture'
_diffrn_measurement_method '\f and \w scans'
_diffrn_radiation_type MoK\a
_diffrn_radiation_wavelength 0.71073
_diffrn_reflns_av_R_equivalents 0.0792
_diffrn_reflns_av_unetI/netI 0.0548
_diffrn_reflns_Laue_measured_fraction_full 0.999
_diffrn_reflns_Laue_measured_fraction_max 0.998
_diffrn_reflns_limit_h_max 13
_diffrn_reflns_limit_h_min -13
_diffrn_reflns_limit_k_max 16
_diffrn_reflns_limit_k_min -16
_diffrn_reflns_limit_l_max 16
_diffrn_reflns_limit_l_min -16
_diffrn_reflns_number 43858
_diffrn_reflns_point_group_measured_fraction_full 0.999
_diffrn_reflns_point_group_measured_fraction_max 0.998
_diffrn_reflns_theta_full 25.242
_diffrn_reflns_theta_max 30.579
_diffrn_reflns_theta_min 2.145
_diffrn_source microfocus
_exptl_absorpt_coefficient_mu 3.180
_exptl_absorpt_correction_T_max 0.7461
_exptl_absorpt_correction_T_min 0.5799
_exptl_absorpt_correction_type multi-scan
_exptl_absorpt_process_details sadabs
_exptl_crystal_colour Yellow
_exptl_crystal_density_diffrn 1.861
_exptl_crystal_description prism
_exptl_crystal_F_000 666
_exptl_crystal_preparation 'Magnetic properties'
_exptl_crystal_recrystallization_method 'Re-crystallisation from solvent: Methanol/Diethylether'
_exptl_crystal_size_max 0.320
_exptl_crystal_size_mid 0.093
_exptl_crystal_size_min 0.074
_refine_diff_density_max 2.757
_refine_diff_density_min -1.517
_refine_diff_density_rms 0.211
_refine_ls_extinction_coef 0.0056(4)
_refine_ls_extinction_expression Fc^*^=kFc[1+0.001xFc^2^\l^3^/sin(2\q)]^-1/4^
_refine_ls_extinction_method 'SHELXL-2018/3 (Sheldrick 2018)'
_refine_ls_goodness_of_fit_ref 1.172
_refine_ls_hydrogen_treatment mixed
_refine_ls_matrix_type full
_refine_ls_number_parameters 329
_refine_ls_number_reflns 7383
_refine_ls_number_restraints 0
_refine_ls_restrained_S_all 1.172
_refine_ls_R_factor_all 0.0601
_refine_ls_R_factor_gt 0.0402
_refine_ls_shift/su_max 0.001
_refine_ls_shift/su_mean 0.000
_refine_ls_structure_factor_coef Fsqd
_refine_ls_weighting_details 'w=1/[\s^2^(Fo^2^)+5.9119P] where P=(Fo^2^+2Fc^2^)/3'
_refine_ls_weighting_scheme calc
_refine_ls_wR_factor_gt 0.0803
_refine_ls_wR_factor_ref 0.0937
_reflns_Friedel_coverage 0.000
_reflns_number_gt 6214
_reflns_number_total 7383
_reflns_threshold_expression 'I > 2\s(I)'
_cod_data_source_file d0dt04224b2.cif
_cod_data_source_block I06YB50_0m_a
_cod_depositor_comments
;
The following automatic conversions were performed:

data item '_exptl_absorpt_correction_type' value 'multi_scan' was
changed to 'multi-scan' in accordance with the
/home/data/users/saulius/crontab/automatic-downloads/rss-feeds/RSC/lib/dictionaries/cif_core.dic
dictionary named 'cif_core.dic' version 2.4.2 last updated on
2011-04-26.

Automatic conversion script
Id: cif_fix_values 7556 2019-12-06 15:28:31Z antanas 

 Adding full bibliography for 7706233--7706235.cif.
;
_cod_database_code 7706234
_shelx_shelxl_version_number 2018/3
_shelx_space_group_comment
;
The symmetry employed for this shelxl refinement is uniquely defined
by the following loop, which should always be used as a source of
symmetry information in preference to the above space-group names.
They are only intended as comments.
;

loop_
_space_group_symop_operation_xyz
'x, y, z'
'-x, -y, -z'

loop_
_atom_site_label
_atom_site_type_symbol
_atom_site_fract_x
_atom_site_fract_y
_atom_site_fract_z
_atom_site_U_iso_or_equiv
_atom_site_adp_type
_atom_site_occupancy
_atom_site_site_symmetry_order
_atom_site_calc_flag
_atom_site_refinement_flags_posn
_atom_site_refinement_flags_adp
_atom_site_refinement_flags_occupancy
_atom_site_disorder_assembly
_atom_site_disorder_group
Dy1 Dy 0.75064(2) 0.68250(2) 0.28478(2) 0.01684(7) Uani 1 1 d . . . . .
O2 O 0.8776(5) 0.8875(4) 0.3392(4) 0.0392(9) Uani 1 1 d . . . . .
O3 O 0.8898(5) 1.0082(4) 0.2302(5) 0.0613(14) Uani 1 1 d . . . . .
O1 O 0.7449(4) 0.8481(4) 0.1819(4) 0.0395(9) Uani 1 1 d . . . . .
O7 O 0.9484(3) 0.6677(3) 0.1493(3) 0.0254(7) Uani 1 1 d . . . . .
O8 O 0.7508(4) 0.5946(4) 0.0623(3) 0.0313(8) Uani 1 1 d . . . . .
O6 O 0.9325(5) 0.6031(4) -0.0464(3) 0.0383(9) Uani 1 1 d . . . . .
O5 O 0.6411(4) 0.6209(3) 0.4481(3) 0.0293(8) Uani 1 1 d . . . . .
O4 O 0.7014(4) 0.8127(3) 0.4884(3) 0.0281(7) Uani 1 1 d . . . . .
O9 O 0.5711(4) 0.7531(4) 0.6129(3) 0.0428(11) Uani 1 1 d . . . . .
N4 N 0.9769(4) 0.6628(4) 0.3969(3) 0.0218(8) Uani 1 1 d . . . . .
N3 N 0.8205(4) 0.4680(4) 0.2517(4) 0.0317(10) Uani 1 1 d . . . . .
N2 N 0.5608(4) 0.5197(4) 0.1989(4) 0.0283(9) Uani 1 1 d . . . . .
N1 N 0.5029(4) 0.7599(4) 0.2788(4) 0.0218(8) Uani 1 1 d . . . . .
N5 N 0.8405(4) 0.9179(4) 0.2568(5) 0.0338(11) Uani 1 1 d . . . . .
N6 N 0.8788(4) 0.6224(4) 0.0518(4) 0.0231(8) Uani 1 1 d . . . . .
N7 N 0.6372(4) 0.7295(4) 0.5206(3) 0.0254(9) Uani 1 1 d . . . . .
C1 C 1.0572(5) 0.7561(5) 0.4695(4) 0.0258(10) Uani 1 1 d . . . . .
H1 H 1.020709 0.836269 0.494552 0.031 Uiso 1 1 calc R U . . .
C2 C 1.1911(5) 0.7405(5) 0.5096(5) 0.0323(12) Uani 1 1 d . . . . .
H2 H 1.244705 0.809031 0.560984 0.039 Uiso 1 1 calc R U . . .
C3 C 1.2459(5) 0.6248(5) 0.4743(4) 0.0307(11) Uani 1 1 d . . . . .
H3 H 1.338218 0.612544 0.499561 0.037 Uiso 1 1 calc R U . . .
C4 C 1.1632(5) 0.5267(5) 0.4010(4) 0.0259(10) Uani 1 1 d . . . . .
H4 H 1.197281 0.445578 0.375998 0.031 Uiso 1 1 calc R U . . .
C5 C 1.0302(5) 0.5492(4) 0.3652(4) 0.0217(9) Uani 1 1 d . . . . .
C6 C 0.9400(5) 0.4465(5) 0.2900(4) 0.0245(9) Uani 1 1 d . . . . .
H6 H 0.970428 0.364288 0.269992 0.029 Uiso 1 1 calc R U . . .
C11 C 0.4871(5) 0.2932(4) 0.1019(5) 0.0246(7) Uani 1 1 d . . . . .
H11A H 0.400561 0.281949 0.144295 0.07(2) Uiso 1 1 calc R . . A 1
H11B H 0.459803 0.329633 0.038516 0.08(3) Uiso 1 1 calc R . . A 1
C13 C 0.4350(4) 0.5472(4) 0.1831(4) 0.0196(8) Uani 1 1 d . . . . .
H13 H 0.365232 0.484542 0.146526 0.024 Uiso 1 1 calc R U . . .
C14 C 0.3996(4) 0.6774(4) 0.2225(4) 0.0190(8) Uani 1 1 d . . . . .
C15 C 0.2649(5) 0.7105(4) 0.2044(4) 0.0224(9) Uani 1 1 d . . . . .
H15 H 0.194908 0.649844 0.163377 0.027 Uiso 1 1 calc R U . . .
C16 C 0.2337(5) 0.8337(5) 0.2474(5) 0.0283(10) Uani 1 1 d . . . . .
H16 H 0.141714 0.859195 0.236546 0.034 Uiso 1 1 calc R U . . .
C17 C 0.3374(5) 0.9185(5) 0.3058(5) 0.0298(11) Uani 1 1 d . . . . .
H17 H 0.318274 1.003626 0.336585 0.036 Uiso 1 1 calc R U . . .
C18 C 0.4709(5) 0.8781(4) 0.3193(5) 0.0269(10) Uani 1 1 d . . . . .
H18 H 0.542549 0.937407 0.359218 0.032 Uiso 1 1 calc R U . . .
C7 C 0.7061(10) 0.3636(8) 0.2207(10) 0.0246(7) Uani 0.5 1 d . . P B 1
H7 H 0.692162 0.347950 0.299613 0.030 Uiso 0.5 1 calc R U P B 1
C8 C 0.7861(13) 0.2371(12) 0.1389(11) 0.0246(7) Uani 0.5 1 d . . P B 1
H8A H 0.859605 0.261325 0.090340 0.030 Uiso 0.5 1 calc R U P B 1
H8AB H 0.832859 0.198931 0.193980 0.030 Uiso 0.5 1 calc R U P B 1
C9 C 0.6847(10) 0.1444(8) 0.0565(9) 0.0246(7) Uani 0.5 1 d . . P B 1
H9 H 0.725359 0.121316 -0.024819 0.030 Uiso 0.5 1 calc R U P B 1
H9A H 0.685070 0.069738 0.082672 0.030 Uiso 0.5 1 calc R U P B 1
C10 C 0.5445(10) 0.1686(8) 0.0422(10) 0.0246(7) Uani 0.5 1 d . . P B 1
H10 H 0.487215 0.108216 0.068968 0.030 Uiso 0.5 1 calc R U P B 1
H10A H 0.525433 0.149157 -0.045540 0.030 Uiso 0.5 1 calc R U P B 1
C12 C 0.5905(10) 0.3871(8) 0.1945(10) 0.0246(7) Uani 0.5 1 d . . P B 1
H12 H 0.542681 0.386741 0.270235 0.030 Uiso 0.5 1 calc R U P B 1
C7' C 0.7410(10) 0.3680(8) 0.1531(9) 0.0234(9) Uani 0.5 1 d . . P B 2
H7' H 0.790762 0.367815 0.078093 0.028 Uiso 0.5 1 calc R U P B 2
C8' C 0.7668(13) 0.2363(12) 0.1639(11) 0.0234(9) Uani 0.5 1 d . . P B 2
H8'A H 0.847646 0.202613 0.113253 0.028 Uiso 0.5 1 calc R U P B 2
H8'B H 0.795388 0.246808 0.248571 0.028 Uiso 0.5 1 calc R U P B 2
C9' C 0.6447(10) 0.1391(8) 0.1287(9) 0.0234(9) Uani 0.5 1 d . . P B 2
H9' H 0.678261 0.069213 0.062142 0.028 Uiso 0.5 1 calc R U P B 2
H9B H 0.631296 0.108132 0.198398 0.028 Uiso 0.5 1 calc R U P B 2
C10' C 0.5343(10) 0.1597(8) 0.0992(10) 0.0234(9) Uani 0.5 1 d . . P B 2
H10' H 0.466436 0.130194 0.148796 0.028 Uiso 0.5 1 calc R U P B 2
H10B H 0.518379 0.105589 0.015125 0.028 Uiso 0.5 1 calc R U P B 2
C12' C 0.6077(10) 0.3938(8) 0.1316(10) 0.0234(9) Uani 0.5 1 d . . P B 2
H12' H 0.618823 0.403705 0.049939 0.028 Uiso 0.5 1 calc R U P B 2
O2W O 1.1118(5) 1.1894(5) 0.2647(6) 0.0666(15) Uani 1 1 d . . . . .
H1OW H 1.059450 1.139967 0.286729 0.080 Uiso 1 1 calc R U . . .
C1W C 1.1541(8) 1.1326(8) 0.1466(9) 0.068(2) Uani 1 1 d . . . . .
H1WA H 1.080432 1.072668 0.102537 0.102 Uiso 1 1 calc R U . . .
H1WB H 1.241538 1.090087 0.148528 0.102 Uiso 1 1 calc R U . . .
H1WC H 1.170045 1.195236 0.106144 0.102 Uiso 1 1 calc R U . . .

loop_
_atom_site_aniso_label
_atom_site_aniso_U_11
_atom_site_aniso_U_22
_atom_site_aniso_U_33
_atom_site_aniso_U_23
_atom_site_aniso_U_13
_atom_site_aniso_U_12
Dy1 0.01557(10) 0.01646(11) 0.01722(11) 0.00339(7) 0.00082(6) 0.00063(6)
O2 0.049(2) 0.029(2) 0.035(2) 0.0033(17) 0.0049(18) -0.0063(17)
O3 0.056(3) 0.045(3) 0.099(4) 0.048(3) -0.009(3) -0.013(2)
O1 0.0295(19) 0.038(2) 0.054(3) 0.019(2) 0.0013(18) 0.0025(16)
O7 0.0186(15) 0.0324(19) 0.0239(16) 0.0069(14) 0.0010(12) 0.0005(13)
O8 0.0282(18) 0.039(2) 0.0259(18) 0.0100(16) -0.0041(14) -0.0078(15)
O6 0.055(3) 0.040(2) 0.0204(17) 0.0096(16) 0.0177(17) 0.0038(19)
O5 0.038(2) 0.0240(18) 0.0222(17) 0.0027(14) 0.0061(14) -0.0036(15)
O4 0.0291(18) 0.0246(18) 0.0250(17) 0.0001(14) 0.0041(14) -0.0032(14)
O9 0.044(2) 0.053(3) 0.0207(18) -0.0026(17) 0.0145(16) -0.0118(19)
N4 0.0211(18) 0.030(2) 0.0156(17) 0.0094(15) -0.0016(14) -0.0028(15)
N3 0.025(2) 0.018(2) 0.047(3) 0.0037(19) -0.0125(19) 0.0007(16)
N2 0.0194(18) 0.0157(18) 0.041(2) -0.0041(17) -0.0020(17) 0.0058(14)
N1 0.0201(18) 0.0185(18) 0.0245(19) 0.0032(15) 0.0009(15) 0.0023(14)
N5 0.0175(18) 0.0149(19) 0.073(4) 0.018(2) 0.016(2) 0.0012(14)
N6 0.0248(19) 0.0221(19) 0.0223(19) 0.0066(16) 0.0042(15) -0.0006(15)
N7 0.0246(19) 0.031(2) 0.0159(17) 0.0004(16) 0.0029(15) -0.0055(16)
C1 0.027(2) 0.031(3) 0.018(2) 0.0058(19) -0.0014(17) -0.0061(19)
C2 0.027(2) 0.045(3) 0.023(2) 0.010(2) -0.0087(19) -0.013(2)
C3 0.021(2) 0.053(3) 0.025(2) 0.023(2) -0.0058(18) -0.005(2)
C4 0.019(2) 0.037(3) 0.027(2) 0.018(2) -0.0022(17) 0.0008(18)
C5 0.018(2) 0.030(2) 0.019(2) 0.0114(18) 0.0010(16) -0.0004(17)
C6 0.020(2) 0.023(2) 0.031(2) 0.0093(19) -0.0036(18) 0.0016(17)
C11 0.0242(15) 0.0132(14) 0.0326(18) 0.0016(13) -0.0013(13) 0.0003(11)
C13 0.0160(19) 0.020(2) 0.019(2) 0.0006(17) -0.0036(15) 0.0009(15)
C14 0.0192(19) 0.020(2) 0.0174(19) 0.0051(16) 0.0026(15) 0.0025(16)
C15 0.018(2) 0.022(2) 0.028(2) 0.0074(18) 0.0008(17) 0.0034(16)
C16 0.021(2) 0.028(3) 0.038(3) 0.012(2) 0.0059(19) 0.0081(18)
C17 0.029(2) 0.020(2) 0.038(3) 0.005(2) 0.005(2) 0.0061(19)
C18 0.023(2) 0.019(2) 0.033(3) 0.0006(19) 0.0016(19) 0.0008(17)
C7 0.0242(15) 0.0132(14) 0.0326(18) 0.0016(13) -0.0013(13) 0.0003(11)
C8 0.0242(15) 0.0132(14) 0.0326(18) 0.0016(13) -0.0013(13) 0.0003(11)
C9 0.0242(15) 0.0132(14) 0.0326(18) 0.0016(13) -0.0013(13) 0.0003(11)
C10 0.0242(15) 0.0132(14) 0.0326(18) 0.0016(13) -0.0013(13) 0.0003(11)
C12 0.0242(15) 0.0132(14) 0.0326(18) 0.0016(13) -0.0013(13) 0.0003(11)
C7' 0.026(2) 0.0156(19) 0.027(2) 0.0034(17) 0.0009(17) 0.0003(16)
C8' 0.026(2) 0.0156(19) 0.027(2) 0.0034(17) 0.0009(17) 0.0003(16)
C9' 0.026(2) 0.0156(19) 0.027(2) 0.0034(17) 0.0009(17) 0.0003(16)
C10' 0.026(2) 0.0156(19) 0.027(2) 0.0034(17) 0.0009(17) 0.0003(16)
C12' 0.026(2) 0.0156(19) 0.027(2) 0.0034(17) 0.0009(17) 0.0003(16)
O2W 0.047(3) 0.058(3) 0.094(4) 0.022(3) -0.010(3) 0.011(2)
C1W 0.041(4) 0.087(6) 0.101(7) 0.064(6) 0.019(4) 0.017(4)

loop_
_atom_type_symbol
_atom_type_description
_atom_type_scat_dispersion_real
_atom_type_scat_dispersion_imag
_atom_type_scat_source
C C 0.0033 0.0016 'International Tables Vol C Tables 4.2.6.8 and 6.1.1.4'
H H 0.0000 0.0000 'International Tables Vol C Tables 4.2.6.8 and 6.1.1.4'
Dy Dy -0.1892 4.4098 'International Tables Vol C Tables 4.2.6.8 and 6.1.1.4'
N N 0.0061 0.0033 'International Tables Vol C Tables 4.2.6.8 and 6.1.1.4'
O O 0.0106 0.0060 'International Tables Vol C Tables 4.2.6.8 and 6.1.1.4'

loop_
_geom_angle_atom_site_label_1
_geom_angle_atom_site_label_2
_geom_angle_atom_site_label_3
_geom_angle
_geom_angle_site_symmetry_1
_geom_angle_site_symmetry_3
_geom_angle_publ_flag
O4 Dy1 O7 134.71(11) . . ?
O4 Dy1 O5 51.94(11) . . ?
O7 Dy1 O5 148.37(12) . . ?
O4 Dy1 N3 119.60(15) . . ?
O7 Dy1 N3 78.14(14) . . ?
O5 Dy1 N3 75.16(14) . . ?
O4 Dy1 O8 162.22(13) . . ?
O7 Dy1 O8 51.42(11) . . ?
O5 Dy1 O8 134.84(12) . . ?
N3 Dy1 O8 76.64(15) . . ?
O4 Dy1 O2 67.31(12) . . ?
O7 Dy1 O2 71.73(12) . . ?
O5 Dy1 O2 117.68(12) . . ?
N3 Dy1 O2 135.08(14) . . ?
O8 Dy1 O2 107.24(13) . . ?
O4 Dy1 N2 112.58(13) . . ?
O7 Dy1 N2 112.62(13) . . ?
O5 Dy1 N2 70.29(14) . . ?
N3 Dy1 N2 64.77(13) . . ?
O8 Dy1 N2 65.98(13) . . ?
O2 Dy1 N2 158.75(15) . . ?
O4 Dy1 O1 97.70(13) . . ?
O7 Dy1 O1 68.82(12) . . ?
O5 Dy1 O1 141.61(13) . . ?
N3 Dy1 O1 141.71(15) . . ?
O8 Dy1 O1 67.87(13) . . ?
O2 Dy1 O1 50.20(14) . . ?
N2 Dy1 O1 110.58(14) . . ?
O4 Dy1 N1 72.76(12) . . ?
O7 Dy1 N1 131.73(12) . . ?
O5 Dy1 N1 78.99(13) . . ?
N3 Dy1 N1 127.97(13) . . ?
O8 Dy1 N1 91.71(12) . . ?
O2 Dy1 N1 96.91(14) . . ?
N2 Dy1 N1 64.22(12) . . ?
O1 Dy1 N1 68.53(12) . . ?
O4 Dy1 N4 79.38(12) . . ?
O7 Dy1 N4 71.22(11) . . ?
O5 Dy1 N4 82.36(12) . . ?
N3 Dy1 N4 65.38(13) . . ?
O8 Dy1 N4 116.14(12) . . ?
O2 Dy1 N4 73.69(14) . . ?
N2 Dy1 N4 127.56(13) . . ?
O1 Dy1 N4 118.28(13) . . ?
N1 Dy1 N4 152.06(12) . . ?
O4 Dy1 N7 26.02(11) . . ?
O7 Dy1 N7 151.88(11) . . ?
O5 Dy1 N7 26.09(11) . . ?
N3 Dy1 N7 98.72(15) . . ?
O8 Dy1 N7 155.67(11) . . ?
O2 Dy1 N7 92.99(12) . . ?
N2 Dy1 N7 90.29(13) . . ?
O1 Dy1 N7 119.54(13) . . ?
N1 Dy1 N7 72.11(12) . . ?
N4 Dy1 N7 82.00(12) . . ?
O4 Dy1 N6 155.64(11) . . ?
O7 Dy1 N6 25.68(11) . . ?
O5 Dy1 N6 151.19(11) . . ?
N3 Dy1 N6 77.49(14) . . ?
O8 Dy1 N6 25.83(11) . . ?
O2 Dy1 N6 88.33(12) . . ?
N2 Dy1 N6 89.97(13) . . ?
O1 Dy1 N6 64.32(13) . . ?
N1 Dy1 N6 111.84(12) . . ?
N4 Dy1 N6 94.42(12) . . ?
N7 Dy1 N6 175.67(12) . . ?
N5 O2 Dy1 98.6(3) . . ?
N5 O1 Dy1 92.6(3) . . ?
N6 O7 Dy1 96.9(2) . . ?
N6 O8 Dy1 95.6(3) . . ?
N7 O5 Dy1 95.3(3) . . ?
N7 O4 Dy1 96.2(2) . . ?
C1 N4 C5 117.3(4) . . ?
C1 N4 Dy1 126.2(3) . . ?
C5 N4 Dy1 115.8(3) . . ?
C6 N3 C7' 119.8(5) . . ?
C6 N3 C7 117.9(5) . . ?
C6 N3 Dy1 120.5(3) . . ?
C7' N3 Dy1 116.9(4) . . ?
C7 N3 Dy1 119.1(4) . . ?
C13 N2 C12' 119.1(5) . . ?
C13 N2 C12 119.2(5) . . ?
C13 N2 Dy1 121.6(3) . . ?
C12' N2 Dy1 116.6(4) . . ?
C12 N2 Dy1 117.6(4) . . ?
C18 N1 C14 117.5(4) . . ?
C18 N1 Dy1 124.3(3) . . ?
C14 N1 Dy1 118.0(3) . . ?
O2 N5 O3 125.3(5) . . ?
O2 N5 O1 118.1(4) . . ?
O3 N5 O1 116.5(5) . . ?
O2 N5 Dy1 57.8(3) . . ?
O3 N5 Dy1 170.5(4) . . ?
O1 N5 Dy1 60.6(2) . . ?
O6 N6 O7 122.2(4) . . ?
O6 N6 O8 122.1(4) . . ?
O7 N6 O8 115.7(4) . . ?
O6 N6 Dy1 176.7(3) . . ?
O7 N6 Dy1 57.4(2) . . ?
O8 N6 Dy1 58.6(2) . . ?
O9 N7 O4 122.0(4) . . ?
O9 N7 O5 122.1(4) . . ?
O4 N7 O5 115.9(4) . . ?
O9 N7 Dy1 170.4(4) . . ?
O4 N7 Dy1 57.8(2) . . ?
O5 N7 Dy1 58.6(2) . . ?
N4 C1 C2 122.8(5) . . ?
N4 C1 H1 118.6 . . ?
C2 C1 H1 118.6 . . ?
C3 C2 C1 119.5(5) . . ?
C3 C2 H2 120.3 . . ?
C1 C2 H2 120.3 . . ?
C2 C3 C4 118.5(5) . . ?
C2 C3 H3 120.8 . . ?
C4 C3 H3 120.8 . . ?
C5 C4 C3 118.8(5) . . ?
C5 C4 H4 120.6 . . ?
C3 C4 H4 120.6 . . ?
N4 C5 C4 123.1(4) . . ?
N4 C5 C6 117.2(4) . . ?
C4 C5 C6 119.6(5) . . ?
N3 C6 C5 119.6(4) . . ?
N3 C6 H6 120.2 . . ?
C5 C6 H6 120.2 . . ?
C10 C11 C12 115.2(6) . . ?
C12' C11 C10' 114.6(6) . . ?
C10 C11 H11A 108.5 . . ?
C12 C11 H11A 108.5 . . ?
C10 C11 H11B 108.5 . . ?
C12 C11 H11B 108.5 . . ?
H11A C11 H11B 107.5 . . ?
N2 C13 C14 118.8(4) . . ?
N2 C13 H13 120.6 . . ?
C14 C13 H13 120.6 . . ?
N1 C14 C15 123.0(4) . . ?
N1 C14 C13 116.8(4) . . ?
C15 C14 C13 120.2(4) . . ?
C14 C15 C16 118.6(4) . . ?
C14 C15 H15 120.7 . . ?
C16 C15 H15 120.7 . . ?
C17 C16 C15 119.0(4) . . ?
C17 C16 H16 120.5 . . ?
C15 C16 H16 120.5 . . ?
C16 C17 C18 118.9(5) . . ?
C16 C17 H17 120.5 . . ?
C18 C17 H17 120.5 . . ?
N1 C18 C17 123.0(5) . . ?
N1 C18 H18 118.5 . . ?
C17 C18 H18 118.5 . . ?
C12 C7 N3 117.7(8) . . ?
C12 C7 C8 121.9(10) . . ?
N3 C7 C8 105.5(7) . . ?
C12 C7 H7 103.0 . . ?
N3 C7 H7 103.0 . . ?
C8 C7 H7 103.0 . . ?
C9 C8 C7 112.1(9) . . ?
C9 C8 H8A 109.2 . . ?
C7 C8 H8A 109.2 . . ?
C9 C8 H8AB 109.2 . . ?
C7 C8 H8AB 109.2 . . ?
H8A C8 H8AB 107.9 . . ?
C10 C9 C8 122.5(9) . . ?
C10 C9 H9 106.7 . . ?
C8 C9 H9 106.7 . . ?
C10 C9 H9A 106.7 . . ?
C8 C9 H9A 106.7 . . ?
H9 C9 H9A 106.6 . . ?
C9 C10 C11 121.9(8) . . ?
C9 C10 H10 106.9 . . ?
C11 C10 H10 106.9 . . ?
C9 C10 H10A 106.9 . . ?
C11 C10 H10A 106.9 . . ?
H10 C10 H10A 106.7 . . ?
C7 C12 N2 119.3(8) . . ?
C7 C12 C11 124.3(8) . . ?
N2 C12 C11 110.4(7) . . ?
C7 C12 H12 98.2 . . ?
N2 C12 H12 98.2 . . ?
C11 C12 H12 98.2 . . ?
C12' C7' N3 114.9(8) . . ?
C12' C7' C8' 117.5(9) . . ?
N3 C7' C8' 111.4(8) . . ?
C12' C7' H7' 103.7 . . ?
N3 C7' H7' 103.7 . . ?
C8' C7' H7' 103.7 . . ?
C9' C8' C7' 118.0(10) . . ?
C9' C8' H8'A 107.8 . . ?
C7' C8' H8'A 107.8 . . ?
C9' C8' H8'B 107.8 . . ?
C7' C8' H8'B 107.8 . . ?
H8'A C8' H8'B 107.1 . . ?
C10' C9' C8' 123.0(10) . . ?
C10' C9' H9' 106.6 . . ?
C8' C9' H9' 106.6 . . ?
C10' C9' H9B 106.6 . . ?
C8' C9' H9B 106.6 . . ?
H9' C9' H9B 106.5 . . ?
C9' C10' C11 124.3(9) . . ?
C9' C10' H10' 106.2 . . ?
C11 C10' H10' 106.2 . . ?
C9' C10' H10B 106.2 . . ?
C11 C10' H10B 106.2 . . ?
H10' C10' H10B 106.4 . . ?
C7' C12' N2 116.9(8) . . ?
C7' C12' C11 121.6(8) . . ?
N2 C12' C11 113.5(6) . . ?
C7' C12' H12' 99.5 . . ?
N2 C12' H12' 99.5 . . ?
C11 C12' H12' 99.5 . . ?
C1W O2W H1OW 109.5 . . ?
O2W C1W H1WA 109.5 . . ?
O2W C1W H1WB 109.5 . . ?
H1WA C1W H1WB 109.5 . . ?
O2W C1W H1WC 109.5 . . ?
H1WA C1W H1WC 109.5 . . ?
H1WB C1W H1WC 109.5 . . ?

loop_
_geom_bond_atom_site_label_1
_geom_bond_atom_site_label_2
_geom_bond_distance
_geom_bond_site_symmetry_2
_geom_bond_publ_flag
Dy1 O4 2.441(3) . ?
Dy1 O7 2.450(3) . ?
Dy1 O5 2.458(3) . ?
Dy1 N3 2.473(4) . ?
Dy1 O8 2.475(4) . ?
Dy1 O2 2.488(4) . ?
Dy1 N2 2.504(4) . ?
Dy1 O1 2.534(4) . ?
Dy1 N1 2.551(4) . ?
Dy1 N4 2.554(4) . ?
Dy1 N7 2.868(4) . ?
Dy1 N6 2.887(4) . ?
O2 N5 1.173(6) . ?
O3 N5 1.242(6) . ?
O1 N5 1.310(6) . ?
O7 N6 1.260(5) . ?
O8 N6 1.264(5) . ?
O6 N6 1.220(5) . ?
O5 N7 1.267(5) . ?
O4 N7 1.265(5) . ?
O9 N7 1.215(5) . ?
N4 C1 1.340(6) . ?
N4 C5 1.352(6) . ?
N3 C6 1.274(6) . ?
N3 C7' 1.515(10) . ?
N3 C7 1.537(10) . ?
N2 C13 1.273(6) . ?
N2 C12' 1.495(10) . ?
N2 C12 1.534(10) . ?
N1 C18 1.331(6) . ?
N1 C14 1.347(6) . ?
C1 C2 1.386(7) . ?
C1 H1 0.9500 . ?
C2 C3 1.378(8) . ?
C2 H2 0.9500 . ?
C3 C4 1.389(7) . ?
C3 H3 0.9500 . ?
C4 C5 1.383(6) . ?
C4 H4 0.9500 . ?
C5 C6 1.465(6) . ?
C6 H6 0.9500 . ?
C11 C10 1.502(10) . ?
C11 C12' 1.549(10) . ?
C11 C12 1.567(10) . ?
C11 C10' 1.594(10) . ?
C11 H11A 0.9900 . ?
C11 H11B 0.9900 . ?
C13 C14 1.464(6) . ?
C13 H13 0.9500 . ?
C14 C15 1.380(6) . ?
C15 C16 1.383(7) . ?
C15 H15 0.9500 . ?
C16 C17 1.370(7) . ?
C16 H16 0.9500 . ?
C17 C18 1.389(7) . ?
C17 H17 0.9500 . ?
C18 H18 0.9500 . ?
C7 C12 1.198(13) . ?
C7 C8 1.677(15) . ?
C7 H7 1.0000 . ?
C8 C9 1.498(16) . ?
C8 H8A 0.9900 . ?
C8 H8AB 0.9900 . ?
C9 C10 1.389(13) . ?
C9 H9 0.9900 . ?
C9 H9A 0.9900 . ?
C10 H10 0.9900 . ?
C10 H10A 0.9900 . ?
C12 H12 1.0000 . ?
C7' C12' 1.349(13) . ?
C7' C8' 1.573(16) . ?
C7' H7' 1.0000 . ?
C8' C9' 1.536(15) . ?
C8' H8'A 0.9900 . ?
C8' H8'B 0.9900 . ?
C9' C10' 1.154(13) . ?
C9' H9' 0.9900 . ?
C9' H9B 0.9900 . ?
C10' H10' 0.9900 . ?
C10' H10B 0.9900 . ?
C12' H12' 1.0000 . ?
O2W C1W 1.400(10) . ?
O2W H1OW 0.8400 . ?
C1W H1WA 0.9800 . ?
C1W H1WB 0.9800 . ?
C1W H1WC 0.9800 . ?
